data_4076381
loop_
_publ_author_name
'Bleeke, John R.'
'Anutrasakda, Wipark'
'Rath, Nigam P.'

_publ_section_title
;
 Synthesis, Structure, Spectroscopy, and Reactivity of
 Azapentadienyl--Cobalt--Phosphine Complexes(1)
;
_journal_issue 6
_journal_name_full Organometallics
_journal_page_first 2219
_journal_paper_doi 10.1021/om2011326
_journal_volume 31
_journal_year 2012
_chemical_formula_moiety 'C17 H43 Co N O3 P3, C3 H6 O, 2(C F3 O3 S)'
_chemical_formula_sum 'C22 H49 Co F6 N O10 P3 S2'
_chemical_formula_weight 817.58
_chemical_name_systematic
; 
 ? 
;
_space_group_IT_number 14
_symmetry_cell_setting monoclinic
_symmetry_space_group_name_Hall '-P 2yn'
_symmetry_space_group_name_H-M 'P 1 21/n 1'
_atom_sites_solution_hydrogens geom
_atom_sites_solution_primary direct
_atom_sites_solution_secondary difmap
_audit_creation_method SHELXL-97
_cell_angle_alpha 90.00
_cell_angle_beta 97.346(5)
_cell_angle_gamma 90.00
_cell_formula_units_Z 4
_cell_length_a 15.2319(16)
_cell_length_b 11.8561(12)
_cell_length_c 20.623(2)
_cell_measurement_reflns_used 9994
_cell_measurement_temperature 100(2)
_cell_measurement_theta_max 27.46
_cell_measurement_theta_min 2.47
_cell_volume 3693.8(6)
_computing_cell_refinement 'Bruker SAINT'
_computing_data_collection 'Bruker APEX2'
_computing_data_reduction 'Bruker SAINT'
_computing_molecular_graphics 'Bruker SHELXTL'
_computing_publication_material 'Bruker SHELXTL'
_computing_structure_refinement 'SHELXL-97 (Sheldrick, 2008)'
_computing_structure_solution 'SHELXS-97 (Sheldrick, 2008)'
_diffrn_ambient_temperature 100(2)
_diffrn_measured_fraction_theta_full 0.999
_diffrn_measured_fraction_theta_max 0.996
_diffrn_measurement_device_type 'Bruker APEX-II CCD'
_diffrn_measurement_method '\f and \w scans'
_diffrn_radiation_monochromator graphite
_diffrn_radiation_source 'fine-focus sealed tube'
_diffrn_radiation_type MoK\a
_diffrn_radiation_wavelength 0.71073
_diffrn_reflns_av_R_equivalents 0.0390
_diffrn_reflns_av_sigmaI/netI 0.0243
_diffrn_reflns_limit_h_max 19
_diffrn_reflns_limit_h_min -19
_diffrn_reflns_limit_k_max 15
_diffrn_reflns_limit_k_min -15
_diffrn_reflns_limit_l_max 26
_diffrn_reflns_limit_l_min -26
_diffrn_reflns_number 80206
_diffrn_reflns_theta_full 25.00
_diffrn_reflns_theta_max 27.49
_diffrn_reflns_theta_min 1.78
_exptl_absorpt_coefficient_mu 0.784
_exptl_absorpt_correction_T_max 0.9236
_exptl_absorpt_correction_T_min 0.8005
_exptl_absorpt_correction_type multi-scan
_exptl_absorpt_process_details 'sadabs v2008/1'
_exptl_crystal_colour yellow
_exptl_crystal_density_diffrn 1.470
_exptl_crystal_density_meas ?
_exptl_crystal_density_method 'not measured'
_exptl_crystal_description rod
_exptl_crystal_F_000 1704
_exptl_crystal_size_max 0.30
_exptl_crystal_size_mid 0.26
_exptl_crystal_size_min 0.10
_refine_diff_density_max 0.412
_refine_diff_density_min -0.381
_refine_diff_density_rms 0.061
_refine_ls_extinction_method none
_refine_ls_goodness_of_fit_ref 1.045
_refine_ls_hydrogen_treatment mixed
_refine_ls_matrix_type full
_refine_ls_number_parameters 448
_refine_ls_number_reflns 8449
_refine_ls_number_restraints 5
_refine_ls_restrained_S_all 1.044
_refine_ls_R_factor_all 0.0425
_refine_ls_R_factor_gt 0.0300
_refine_ls_shift/su_max 0.001
_refine_ls_shift/su_mean 0.000
_refine_ls_structure_factor_coef Fsqd
_refine_ls_weighting_details 'calc w=1/[\s^2^(Fo^2^)+(0.0207P)^2^+3.9213P] where P=(Fo^2^+2Fc^2^)/3'
_refine_ls_weighting_scheme calc
_refine_ls_wR_factor_gt 0.0631
_refine_ls_wR_factor_ref 0.0697
_reflns_number_gt 6952
_reflns_number_total 8449
_reflns_threshold_expression >2sigma(I)
_cod_data_source_file om2011326_si_002.cif
_cod_data_source_block j6411
_cod_depositor_comments
;
The following automatic conversions were performed:

'_symmetry_cell_setting' value 'Monoclinic' changed to 'monoclinic'
according to /home/saulius/struct/CIF-dictionaries/cif_core.dic
dictionary named 'cif_core.dic' version 2.4.1 from 2010-06-29.

Automatic conversion script
Id: cif_fix_values 1715 2011-07-08 13:25:40Z adriana 

The following automatic conversions were performed:

'_exptl_crystal_density_meas' value 'no' was changed to '?' - the
value is perceived as not measured.

Automatic conversion script
Id: cif_fix_values 3008 2015-01-20 13:52:24Z robertas 
;
_cod_original_cell_volume 3693.7(7)
_cod_original_sg_symbol_H-M P2(1)/n
_cod_database_code 4076381

loop_
_symmetry_equiv_pos_as_xyz
'x, y, z'
'-x+1/2, y+1/2, -z+1/2'
'-x, -y, -z'
'x-1/2, -y-1/2, z-1/2'

loop_
_atom_site_label
_atom_site_type_symbol
_atom_site_fract_x
_atom_site_fract_y
_atom_site_fract_z
_atom_site_U_iso_or_equiv
_atom_site_adp_type
_atom_site_occupancy
_atom_site_symmetry_multiplicity
_atom_site_calc_flag
_atom_site_refinement_flags
Co1 Co 0.467455(15) 0.521580(19) 0.189756(11) 0.01261(6) Uani 1 1 d .
S1 S 0.55988(3) 0.92640(4) 0.30445(2) 0.02084(10) Uani 1 1 d .
S2 S 0.82166(3) 0.30488(4) 0.49205(2) 0.01748(10) Uani 1 1 d .
P1 P 0.60571(3) 0.56317(4) 0.21976(2) 0.01348(9) Uani 1 1 d .
P2 P 0.40261(3) 0.57683(4) 0.27488(2) 0.01667(10) Uani 1 1 d .
P3 P 0.49744(3) 0.34044(4) 0.21887(2) 0.01538(10) Uani 1 1 d .
F1 F 0.41778(11) 1.03439(13) 0.32911(8) 0.0539(4) Uani 1 1 d .
F2 F 0.52569(13) 1.04109(13) 0.40700(8) 0.0603(5) Uani 1 1 d .
F3 F 0.44897(10) 0.88977(11) 0.38983(7) 0.0440(4) Uani 1 1 d .
F4 F 0.66858(10) 0.28003(14) 0.53449(8) 0.0580(5) Uani 1 1 d .
F5 F 0.72668(9) 0.12459(11) 0.50816(7) 0.0415(3) Uani 1 1 d .
F6 F 0.66813(9) 0.23612(14) 0.43377(7) 0.0496(4) Uani 1 1 d .
O1 O 0.50009(9) 0.86707(13) 0.25586(7) 0.0300(3) Uani 1 1 d .
O2 O 0.59637(11) 1.02857(13) 0.28156(8) 0.0353(4) Uani 1 1 d .
O3 O 0.62044(10) 0.85408(12) 0.34425(8) 0.0312(3) Uani 1 1 d .
O4 O 0.86492(9) 0.23988(13) 0.44597(8) 0.0320(4) Uani 1 1 d .
O5 O 0.79665(10) 0.41712(12) 0.47102(8) 0.0318(3) Uani 1 1 d .
O6 O 0.86280(11) 0.29484(13) 0.55843(7) 0.0336(4) Uani 1 1 d .
O11 O 0.68168(8) 0.48877(10) 0.19314(6) 0.0180(3) Uani 1 1 d .
O12 O 0.62882(8) 0.68860(10) 0.20018(6) 0.0171(3) Uani 1 1 d .
O13 O 0.63490(8) 0.54897(11) 0.29561(6) 0.0189(3) Uani 1 1 d .
N1 N 0.48393(10) 0.77343(12) 0.13089(7) 0.0148(3) Uani 1 1 d D
C1 C 0.34346(12) 0.47751(16) 0.14165(10) 0.0204(4) Uani 1 1 d D
C2 C 0.40967(12) 0.47470(16) 0.09913(9) 0.0195(4) Uani 1 1 d D
C3 C 0.45846(12) 0.57473(15) 0.09433(9) 0.0171(4) Uani 1 1 d D
C4 C 0.43486(11) 0.66618(15) 0.13299(9) 0.0150(3) Uani 1 1 d D
C5 C 0.43625(12) 0.86969(15) 0.09018(9) 0.0179(4) Uani 1 1 d .
C6 C 0.35500(12) 0.90590(16) 0.12077(10) 0.0229(4) Uani 1 1 d .
H6A H 0.3270 0.9703 0.0966 0.034 Uiso 1 1 calc R
H6B H 0.3727 0.9276 0.1664 0.034 Uiso 1 1 calc R
H6C H 0.3129 0.8431 0.1190 0.034 Uiso 1 1 calc R
C7 C 0.41191(13) 0.82810(16) 0.02049(9) 0.0224(4) Uani 1 1 d .
H7A H 0.3707 0.7646 0.0202 0.034 Uiso 1 1 calc R
H7B H 0.4655 0.8035 0.0029 0.034 Uiso 1 1 calc R
H7C H 0.3839 0.8894 -0.0065 0.034 Uiso 1 1 calc R
C8 C 0.50301(12) 0.96630(15) 0.09474(10) 0.0212(4) Uani 1 1 d .
H8A H 0.4761 1.0320 0.0712 0.032 Uiso 1 1 calc R
H8B H 0.5555 0.9428 0.0752 0.032 Uiso 1 1 calc R
H8C H 0.5203 0.9860 0.1407 0.032 Uiso 1 1 calc R
C9 C 0.48433(16) 0.97530(18) 0.36047(11) 0.0318(5) Uani 1 1 d .
C10 C 0.71567(13) 0.23262(18) 0.49195(10) 0.0260(4) Uani 1 1 d .
C11 C 0.69098(13) 0.49000(17) 0.12418(10) 0.0251(4) Uani 1 1 d .
H11A H 0.6400 0.4523 0.0996 0.038 Uiso 1 1 calc R
H11B H 0.7454 0.4503 0.1171 0.038 Uiso 1 1 calc R
H11C H 0.6939 0.5682 0.1092 0.038 Uiso 1 1 calc R
C12 C 0.71683(12) 0.73860(16) 0.20929(10) 0.0229(4) Uani 1 1 d .
H12A H 0.7253 0.7801 0.2507 0.034 Uiso 1 1 calc R
H12B H 0.7230 0.7905 0.1732 0.034 Uiso 1 1 calc R
H12C H 0.7615 0.6789 0.2101 0.034 Uiso 1 1 calc R
C13 C 0.72393(13) 0.56248(19) 0.32943(10) 0.0284(5) Uani 1 1 d .
H13A H 0.7670 0.5416 0.3001 0.043 Uiso 1 1 calc R
H13B H 0.7317 0.5136 0.3681 0.043 Uiso 1 1 calc R
H13C H 0.7332 0.6413 0.3430 0.043 Uiso 1 1 calc R
C21 C 0.33094(13) 0.70018(17) 0.26100(10) 0.0245(4) Uani 1 1 d .
H21A H 0.3023 0.7148 0.3001 0.037 Uiso 1 1 calc R
H21B H 0.2857 0.6861 0.2237 0.037 Uiso 1 1 calc R
H21C H 0.3664 0.7658 0.2518 0.037 Uiso 1 1 calc R
C22 C 0.47009(13) 0.61437(17) 0.35118(9) 0.0220(4) Uani 1 1 d .
H22A H 0.4316 0.6377 0.3833 0.033 Uiso 1 1 calc R
H22B H 0.5097 0.6766 0.3434 0.033 Uiso 1 1 calc R
H22C H 0.5053 0.5490 0.3679 0.033 Uiso 1 1 calc R
C23 C 0.32492(14) 0.47795(18) 0.30441(11) 0.0290(5) Uani 1 1 d .
H23A H 0.3565 0.4094 0.3203 0.043 Uiso 1 1 calc R
H23B H 0.2787 0.4586 0.2686 0.043 Uiso 1 1 calc R
H23C H 0.2979 0.5128 0.3401 0.043 Uiso 1 1 calc R
C31 C 0.55068(13) 0.31375(16) 0.30173(10) 0.0239(4) Uani 1 1 d .
H31A H 0.5133 0.3429 0.3332 0.036 Uiso 1 1 calc R
H31B H 0.6083 0.3516 0.3083 0.036 Uiso 1 1 calc R
H31C H 0.5590 0.2324 0.3082 0.036 Uiso 1 1 calc R
C32 C 0.40369(13) 0.24397(16) 0.21531(10) 0.0232(4) Uani 1 1 d .
H32A H 0.4246 0.1692 0.2305 0.035 Uiso 1 1 calc R
H32B H 0.3748 0.2386 0.1702 0.035 Uiso 1 1 calc R
H32C H 0.3613 0.2722 0.2434 0.035 Uiso 1 1 calc R
C33 C 0.56749(13) 0.26108(16) 0.16965(10) 0.0233(4) Uani 1 1 d .
H33A H 0.6256 0.2974 0.1721 0.035 Uiso 1 1 calc R
H33B H 0.5398 0.2595 0.1241 0.035 Uiso 1 1 calc R
H33C H 0.5746 0.1838 0.1863 0.035 Uiso 1 1 calc R
C1S C 0.64460(16) 0.7765(2) 0.55358(11) 0.0349(5) Uani 1 1 d .
C2S C 0.6763(3) 0.8601(3) 0.50913(15) 0.0743(11) Uani 1 1 d .
H2S1 H 0.6318 0.9194 0.4996 0.111 Uiso 1 1 calc R
H2S2 H 0.6866 0.8230 0.4683 0.111 Uiso 1 1 calc R
H2S3 H 0.7318 0.8935 0.5299 0.111 Uiso 1 1 calc R
C3S C 0.5718(3) 0.7017(4) 0.52484(17) 0.0940(15) Uani 1 1 d .
H3S1 H 0.5450 0.6647 0.5600 0.141 Uiso 1 1 calc R
H3S2 H 0.5955 0.6444 0.4975 0.141 Uiso 1 1 calc R
H3S3 H 0.5269 0.7465 0.4980 0.141 Uiso 1 1 calc R
O1S O 0.67528(12) 0.77023(14) 0.61054(8) 0.0417(4) Uani 1 1 d .
H1A H 0.3073(13) 0.5416(14) 0.1422(10) 0.023(6) Uiso 1 1 d D
H1B H 0.3149(13) 0.4097(14) 0.1499(10) 0.023(5) Uiso 1 1 d D
H1C H 0.5002(14) 0.7987(17) 0.1711(8) 0.022(6) Uiso 1 1 d D
H1D H 0.5356(11) 0.7608(17) 0.1167(10) 0.019(5) Uiso 1 1 d D
H2 H 0.4258(14) 0.4068(13) 0.0791(10) 0.024(6) Uiso 1 1 d D
H3 H 0.5072(11) 0.5806(18) 0.0699(9) 0.023(5) Uiso 1 1 d D
H4 H 0.3743(9) 0.6817(16) 0.1361(9) 0.011(5) Uiso 1 1 d D

loop_
_atom_site_aniso_label
_atom_site_aniso_U_11
_atom_site_aniso_U_22
_atom_site_aniso_U_33
_atom_site_aniso_U_23
_atom_site_aniso_U_13
_atom_site_aniso_U_12
Co1 0.01204(11) 0.01233(11) 0.01287(12) 0.00174(9) -0.00067(9) -0.00094(9)
S1 0.0237(2) 0.0180(2) 0.0203(2) -0.00005(18) 0.00062(19) -0.00122(18)
S2 0.0196(2) 0.0167(2) 0.0159(2) -0.00120(17) 0.00092(17) -0.00150(17)
P1 0.0122(2) 0.0130(2) 0.0147(2) 0.00154(17) -0.00006(17) -0.00029(16)
P2 0.0156(2) 0.0177(2) 0.0172(2) 0.00218(18) 0.00425(18) -0.00005(18)
P3 0.0173(2) 0.0125(2) 0.0154(2) 0.00185(17) -0.00163(18) -0.00113(17)
F1 0.0602(10) 0.0542(10) 0.0523(10) 0.0172(8) 0.0265(8) 0.0336(8)
F2 0.0951(13) 0.0471(9) 0.0409(9) -0.0250(7) 0.0165(9) -0.0110(9)
F3 0.0617(9) 0.0348(7) 0.0410(8) 0.0072(6) 0.0278(7) 0.0020(7)
F4 0.0466(9) 0.0642(10) 0.0722(11) -0.0187(9) 0.0415(8) -0.0090(8)
F5 0.0412(8) 0.0294(7) 0.0527(9) 0.0084(6) 0.0011(7) -0.0143(6)
F6 0.0284(7) 0.0729(11) 0.0424(9) 0.0128(8) -0.0144(6) -0.0152(7)
O1 0.0273(7) 0.0392(9) 0.0232(8) -0.0102(6) 0.0020(6) -0.0032(6)
O2 0.0402(9) 0.0249(8) 0.0423(10) 0.0078(7) 0.0107(7) -0.0045(7)
O3 0.0293(8) 0.0276(8) 0.0344(9) 0.0061(6) -0.0045(6) 0.0021(6)
O4 0.0270(7) 0.0328(8) 0.0393(9) -0.0161(7) 0.0162(7) -0.0090(6)
O5 0.0348(8) 0.0218(8) 0.0384(9) 0.0099(6) 0.0034(7) 0.0025(6)
O6 0.0442(9) 0.0305(8) 0.0223(8) 0.0025(6) -0.0100(7) -0.0096(7)
O11 0.0165(6) 0.0170(6) 0.0206(7) 0.0018(5) 0.0026(5) 0.0027(5)
O12 0.0119(6) 0.0147(6) 0.0239(7) 0.0024(5) -0.0005(5) -0.0016(5)
O13 0.0160(6) 0.0241(7) 0.0152(6) 0.0016(5) -0.0031(5) -0.0027(5)
N1 0.0146(7) 0.0137(7) 0.0155(8) 0.0017(6) 0.0003(6) 0.0011(6)
C1 0.0163(9) 0.0181(9) 0.0243(10) 0.0039(8) -0.0069(7) -0.0045(7)
C2 0.0232(9) 0.0171(9) 0.0159(9) 0.0018(7) -0.0069(7) -0.0003(7)
C3 0.0188(9) 0.0191(9) 0.0122(9) 0.0026(7) -0.0021(7) 0.0006(7)
C4 0.0138(8) 0.0155(8) 0.0150(9) 0.0040(7) -0.0006(7) -0.0010(7)
C5 0.0184(8) 0.0147(8) 0.0204(10) 0.0064(7) 0.0022(7) 0.0040(7)
C6 0.0183(9) 0.0212(10) 0.0300(11) 0.0082(8) 0.0065(8) 0.0058(8)
C7 0.0263(10) 0.0213(10) 0.0187(10) 0.0067(8) -0.0008(8) 0.0024(8)
C8 0.0222(9) 0.0151(9) 0.0269(10) 0.0045(8) 0.0058(8) 0.0024(7)
C9 0.0470(13) 0.0229(10) 0.0262(11) 0.0009(9) 0.0076(10) 0.0031(10)
C10 0.0228(10) 0.0323(11) 0.0233(10) -0.0002(9) 0.0047(8) -0.0015(8)
C11 0.0268(10) 0.0271(10) 0.0230(10) 0.0023(8) 0.0097(8) 0.0061(8)
C12 0.0166(9) 0.0209(10) 0.0303(11) 0.0034(8) -0.0005(8) -0.0067(7)
C13 0.0225(10) 0.0361(12) 0.0231(11) 0.0050(9) -0.0104(8) -0.0046(9)
C21 0.0211(9) 0.0260(10) 0.0272(11) 0.0018(8) 0.0063(8) 0.0047(8)
C22 0.0259(10) 0.0246(10) 0.0157(9) -0.0010(7) 0.0039(8) 0.0022(8)
C23 0.0291(11) 0.0278(11) 0.0325(12) 0.0030(9) 0.0133(9) -0.0067(9)
C31 0.0309(10) 0.0172(9) 0.0211(10) 0.0050(7) -0.0054(8) 0.0009(8)
C32 0.0256(10) 0.0197(9) 0.0235(10) 0.0041(8) -0.0002(8) -0.0068(8)
C33 0.0277(10) 0.0172(9) 0.0247(10) -0.0009(8) 0.0023(8) 0.0021(8)
C1S 0.0378(12) 0.0385(13) 0.0273(12) 0.0010(10) -0.0007(10) 0.0070(10)
C2S 0.101(3) 0.069(2) 0.0436(18) 0.0211(16) -0.0255(18) -0.034(2)
C3S 0.094(3) 0.132(4) 0.051(2) 0.015(2) -0.0095(19) -0.067(3)
O1S 0.0553(11) 0.0421(10) 0.0253(9) 0.0010(7) -0.0045(8) 0.0160(8)

loop_
_atom_type_symbol
_atom_type_description
_atom_type_scat_dispersion_real
_atom_type_scat_dispersion_imag
_atom_type_scat_source
C C 0.0033 0.0016 'International Tables Vol C Tables 4.2.6.8 and 6.1.1.4'
H H 0.0000 0.0000 'International Tables Vol C Tables 4.2.6.8 and 6.1.1.4'
N N 0.0061 0.0033 'International Tables Vol C Tables 4.2.6.8 and 6.1.1.4'
O O 0.0106 0.0060 'International Tables Vol C Tables 4.2.6.8 and 6.1.1.4'
F F 0.0171 0.0103 'International Tables Vol C Tables 4.2.6.8 and 6.1.1.4'
P P 0.1023 0.0942 'International Tables Vol C Tables 4.2.6.8 and 6.1.1.4'
S S 0.1246 0.1234 'International Tables Vol C Tables 4.2.6.8 and 6.1.1.4'
Co Co 0.3494 0.9721 'International Tables Vol C Tables 4.2.6.8 and 6.1.1.4'

loop_
_geom_angle_atom_site_label_1
_geom_angle_atom_site_label_2
_geom_angle_atom_site_label_3
_geom_angle
C2 Co1 C3 40.29(7)
C2 Co1 C1 40.24(8)
C3 Co1 C1 71.07(7)
C2 Co1 C4 70.60(7)
C3 Co1 C4 39.94(7)
C1 Co1 C4 78.70(7)
C2 Co1 P1 127.71(6)
C3 Co1 P1 98.43(5)
C1 Co1 P1 167.94(6)
C4 Co1 P1 97.18(5)
C2 Co1 P2 128.44(6)
C3 Co1 P2 133.24(5)
C1 Co1 P2 89.01(6)
C4 Co1 P2 95.89(5)
P1 Co1 P2 102.75(2)
C2 Co1 P3 91.91(5)
C3 Co1 P3 122.16(5)
C1 Co1 P3 91.62(5)
C4 Co1 P3 161.65(5)
P1 Co1 P3 89.106(18)
P2 Co1 P3 99.52(2)
O3 S1 O2 116.32(9)
O3 S1 O1 113.98(9)
O2 S1 O1 114.69(10)
O3 S1 C9 103.79(10)
O2 S1 C9 103.98(10)
O1 S1 C9 101.58(10)
O6 S2 O5 115.56(9)
O6 S2 O4 113.73(10)
O5 S2 O4 114.90(10)
O6 S2 C10 103.89(9)
O5 S2 C10 103.52(9)
O4 S2 C10 103.07(9)
O13 P1 O12 107.90(7)
O13 P1 O11 98.97(7)
O12 P1 O11 103.52(7)
O13 P1 Co1 113.42(5)
O12 P1 Co1 112.16(5)
O11 P1 Co1 119.47(5)
C22 P2 C23 100.79(10)
C22 P2 C21 101.53(9)
C23 P2 C21 99.60(10)
C22 P2 Co1 119.75(6)
C23 P2 Co1 116.57(7)
C21 P2 Co1 115.46(7)
C31 P3 C32 100.43(9)
C31 P3 C33 102.13(9)
C32 P3 C33 99.48(9)
C31 P3 Co1 117.67(7)
C32 P3 Co1 117.03(7)
C33 P3 Co1 117.04(7)
C11 O11 P1 119.71(11)
C12 O12 P1 125.27(11)
C13 O13 P1 126.24(12)
C4 N1 C5 116.60(14)
C4 N1 H1C 110.2(14)
C5 N1 H1C 108.4(14)
C4 N1 H1D 109.7(13)
C5 N1 H1D 108.7(13)
H1C N1 H1D 102.3(19)
C2 C1 Co1 68.15(10)
C2 C1 H1A 119.4(13)
Co1 C1 H1A 106.8(13)
C2 C1 H1B 118.3(13)
Co1 C1 H1B 122.7(13)
H1A C1 H1B 113.8(18)
C3 C2 C1 116.51(17)
C3 C2 Co1 70.45(10)
C1 C2 Co1 71.62(11)
C3 C2 H2 120.9(13)
C1 C2 H2 122.2(13)
Co1 C2 H2 121.6(13)
C2 C3 C4 115.44(16)
C2 C3 Co1 69.26(10)
C4 C3 Co1 71.74(10)
C2 C3 H3 123.5(13)
C4 C3 H3 120.8(13)
Co1 C3 H3 124.7(13)
C3 C4 N1 118.38(15)
C3 C4 Co1 68.32(10)
N1 C4 Co1 129.37(12)
C3 C4 H4 120.2(12)
N1 C4 H4 109.5(11)
Co1 C4 H4 106.4(11)
C7 C5 C6 111.76(16)
C7 C5 C8 112.44(15)
C6 C5 C8 109.49(15)
C7 C5 N1 108.40(14)
C6 C5 N1 109.55(14)
C8 C5 N1 104.96(14)
C5 C6 H6A 109.5
C5 C6 H6B 109.5
H6A C6 H6B 109.5
C5 C6 H6C 109.5
H6A C6 H6C 109.5
H6B C6 H6C 109.5
C5 C7 H7A 109.5
C5 C7 H7B 109.5
H7A C7 H7B 109.5
C5 C7 H7C 109.5
H7A C7 H7C 109.5
H7B C7 H7C 109.5
C5 C8 H8A 109.5
C5 C8 H8B 109.5
H8A C8 H8B 109.5
C5 C8 H8C 109.5
H8A C8 H8C 109.5
H8B C8 H8C 109.5
F3 C9 F1 107.17(19)
F3 C9 F2 107.50(18)
F1 C9 F2 107.64(19)
F3 C9 S1 111.75(14)
F1 C9 S1 111.24(15)
F2 C9 S1 111.32(17)
F6 C10 F4 107.91(18)
F6 C10 F5 107.20(18)
F4 C10 F5 107.66(17)
F6 C10 S2 111.59(14)
F4 C10 S2 110.66(15)
F5 C10 S2 111.62(14)
O11 C11 H11A 109.5
O11 C11 H11B 109.5
H11A C11 H11B 109.5
O11 C11 H11C 109.5
H11A C11 H11C 109.5
H11B C11 H11C 109.5
O12 C12 H12A 109.5
O12 C12 H12B 109.5
H12A C12 H12B 109.5
O12 C12 H12C 109.5
H12A C12 H12C 109.5
H12B C12 H12C 109.5
O13 C13 H13A 109.5
O13 C13 H13B 109.5
H13A C13 H13B 109.5
O13 C13 H13C 109.5
H13A C13 H13C 109.5
H13B C13 H13C 109.5
P2 C21 H21A 109.5
P2 C21 H21B 109.5
H21A C21 H21B 109.5
P2 C21 H21C 109.5
H21A C21 H21C 109.5
H21B C21 H21C 109.5
P2 C22 H22A 109.5
P2 C22 H22B 109.5
H22A C22 H22B 109.5
P2 C22 H22C 109.5
H22A C22 H22C 109.5
H22B C22 H22C 109.5
P2 C23 H23A 109.5
P2 C23 H23B 109.5
H23A C23 H23B 109.5
P2 C23 H23C 109.5
H23A C23 H23C 109.5
H23B C23 H23C 109.5
P3 C31 H31A 109.5
P3 C31 H31B 109.5
H31A C31 H31B 109.5
P3 C31 H31C 109.5
H31A C31 H31C 109.5
H31B C31 H31C 109.5
P3 C32 H32A 109.5
P3 C32 H32B 109.5
H32A C32 H32B 109.5
P3 C32 H32C 109.5
H32A C32 H32C 109.5
H32B C32 H32C 109.5
P3 C33 H33A 109.5
P3 C33 H33B 109.5
H33A C33 H33B 109.5
P3 C33 H33C 109.5
H33A C33 H33C 109.5
H33B C33 H33C 109.5
O1S C1S C2S 121.9(2)
O1S C1S C3S 121.9(2)
C2S C1S C3S 116.2(2)
C1S C2S H2S1 109.5
C1S C2S H2S2 109.5
H2S1 C2S H2S2 109.5
C1S C2S H2S3 109.5
H2S1 C2S H2S3 109.5
H2S2 C2S H2S3 109.5
C1S C3S H3S1 109.5
C1S C3S H3S2 109.5
H3S1 C3S H3S2 109.5
C1S C3S H3S3 109.5
H3S1 C3S H3S3 109.5
H3S2 C3S H3S3 109.5

loop_
_geom_bond_atom_site_label_1
_geom_bond_atom_site_label_2
_geom_bond_distance
Co1 C2 2.0387(19)
Co1 C3 2.0543(18)
Co1 C1 2.0845(18)
Co1 C4 2.0994(17)
Co1 P1 2.1743(5)
Co1 P2 2.2204(5)
Co1 P3 2.2608(5)
S1 O3 1.4374(15)
S1 O2 1.4374(15)
S1 O1 1.4473(15)
S1 C9 1.826(2)
S2 O6 1.4358(15)
S2 O5 1.4359(15)
S2 O4 1.4461(14)
S2 C10 1.828(2)
P1 O13 1.5796(13)
P1 O12 1.5922(13)
P1 O11 1.6064(13)
P2 C22 1.821(2)
P2 C23 1.825(2)
P2 C21 1.826(2)
P3 C31 1.8230(19)
P3 C32 1.8238(19)
P3 C33 1.8251(19)
F1 C9 1.330(3)
F2 C9 1.331(3)
F3 C9 1.330(2)
F4 C10 1.327(2)
F5 C10 1.329(2)
F6 C10 1.320(2)
O11 C11 1.447(2)
O12 C12 1.456(2)
O13 C13 1.452(2)
N1 C4 1.478(2)
N1 C5 1.542(2)
N1 H1C 0.887(14)
N1 H1D 0.887(14)
C1 C2 1.419(3)
C1 H1A 0.939(14)
C1 H1B 0.939(14)
C2 C3 1.410(3)
C2 H2 0.951(12)
C3 C4 1.419(3)
C3 H3 0.951(12)
C4 H4 0.951(12)
C5 C7 1.520(3)
C5 C6 1.521(2)
C5 C8 1.527(3)
C6 H6A 0.9800
C6 H6B 0.9800
C6 H6C 0.9800
C7 H7A 0.9800
C7 H7B 0.9800
C7 H7C 0.9800
C8 H8A 0.9800
C8 H8B 0.9800
C8 H8C 0.9800
C11 H11A 0.9800
C11 H11B 0.9800
C11 H11C 0.9800
C12 H12A 0.9800
C12 H12B 0.9800
C12 H12C 0.9800
C13 H13A 0.9800
C13 H13B 0.9800
C13 H13C 0.9800
C21 H21A 0.9800
C21 H21B 0.9800
C21 H21C 0.9800
C22 H22A 0.9800
C22 H22B 0.9800
C22 H22C 0.9800
C23 H23A 0.9800
C23 H23B 0.9800
C23 H23C 0.9800
C31 H31A 0.9800
C31 H31B 0.9800
C31 H31C 0.9800
C32 H32A 0.9800
C32 H32B 0.9800
C32 H32C 0.9800
C33 H33A 0.9800
C33 H33B 0.9800
C33 H33C 0.9800
C1S O1S 1.210(3)
C1S C2S 1.473(4)
C1S C3S 1.482(4)
C2S H2S1 0.9800
C2S H2S2 0.9800
C2S H2S3 0.9800
C3S H3S1 0.9800
C3S H3S2 0.9800
C3S H3S3 0.9800

loop_
_geom_torsion_atom_site_label_1
_geom_torsion_atom_site_label_2
_geom_torsion_atom_site_label_3
_geom_torsion_atom_site_label_4
_geom_torsion
C2 Co1 P1 O13 -157.27(9)
C3 Co1 P1 O13 172.05(8)
C1 Co1 P1 O13 -159.1(3)
C4 Co1 P1 O13 131.74(7)
P2 Co1 P1 O13 34.01(6)
P3 Co1 P1 O13 -65.55(6)
C2 Co1 P1 O12 80.17(9)
C3 Co1 P1 O12 49.50(8)
C1 Co1 P1 O12 78.3(3)
C4 Co1 P1 O12 9.19(7)
P2 Co1 P1 O12 -88.54(6)
P3 Co1 P1 O12 171.90(6)
C2 Co1 P1 O11 -41.17(9)
C3 Co1 P1 O11 -71.84(8)
C1 Co1 P1 O11 -43.0(3)
C4 Co1 P1 O11 -112.15(8)
P2 Co1 P1 O11 150.12(6)
P3 Co1 P1 O11 50.56(6)
C2 Co1 P2 C22 179.94(10)
C3 Co1 P2 C22 -126.24(10)
C1 Co1 P2 C22 171.26(9)
C4 Co1 P2 C22 -110.21(9)
P1 Co1 P2 C22 -11.46(8)
P3 Co1 P2 C22 79.78(8)
C2 Co1 P2 C23 58.14(11)
C3 Co1 P2 C23 111.96(11)
C1 Co1 P2 C23 49.46(10)
C4 Co1 P2 C23 127.99(10)
P1 Co1 P2 C23 -133.26(8)
P3 Co1 P2 C23 -42.02(9)
C2 Co1 P2 C21 -58.26(10)
C3 Co1 P2 C21 -4.44(11)
C1 Co1 P2 C21 -66.94(9)
C4 Co1 P2 C21 11.59(9)
P1 Co1 P2 C21 110.34(8)
P3 Co1 P2 C21 -158.42(8)
C2 Co1 P3 C31 -178.15(10)
C3 Co1 P3 C31 153.55(10)
C1 Co1 P3 C31 -137.90(10)
C4 Co1 P3 C31 164.62(17)
P1 Co1 P3 C31 54.14(8)
P2 Co1 P3 C31 -48.63(8)
C2 Co1 P3 C32 -58.35(9)
C3 Co1 P3 C32 -86.65(10)
C1 Co1 P3 C32 -18.09(9)
C4 Co1 P3 C32 -75.58(17)
P1 Co1 P3 C32 173.95(8)
P2 Co1 P3 C32 71.17(8)
C2 Co1 P3 C33 59.56(9)
C3 Co1 P3 C33 31.26(10)
C1 Co1 P3 C33 99.82(9)
C4 Co1 P3 C33 42.33(18)
P1 Co1 P3 C33 -68.14(8)
P2 Co1 P3 C33 -170.92(8)
O13 P1 O11 C11 -170.59(13)
O12 P1 O11 C11 -59.61(14)
Co1 P1 O11 C11 65.94(14)
O13 P1 O12 C12 59.01(16)
O11 P1 O12 C12 -45.24(16)
Co1 P1 O12 C12 -175.36(13)
O12 P1 O13 C13 -59.80(16)
O11 P1 O13 C13 47.65(16)
Co1 P1 O13 C13 175.32(14)
C3 Co1 C1 C2 32.54(11)
C4 Co1 C1 C2 73.25(11)
P1 Co1 C1 C2 2.3(3)
P2 Co1 C1 C2 169.45(10)
P3 Co1 C1 C2 -91.05(10)
Co1 C1 C2 C3 -55.95(14)
C1 Co1 C2 C3 128.11(16)
C4 Co1 C2 C3 32.69(10)
P1 Co1 C2 C3 -51.29(12)
P2 Co1 C2 C3 114.60(10)
P3 Co1 C2 C3 -141.64(10)
C3 Co1 C2 C1 -128.11(16)
C4 Co1 C2 C1 -95.42(12)
P1 Co1 C2 C1 -179.41(9)
P2 Co1 C2 C1 -13.51(13)
P3 Co1 C2 C1 90.25(10)
C1 C2 C3 C4 0.0(2)
Co1 C2 C3 C4 -56.56(14)
C1 C2 C3 Co1 56.55(15)
C1 Co1 C3 C2 -32.50(11)
C4 Co1 C3 C2 -127.49(15)
P1 Co1 C3 C2 141.38(10)
P2 Co1 C3 C2 -102.15(11)
P3 Co1 C3 C2 47.11(12)
C2 Co1 C3 C4 127.49(15)
C1 Co1 C3 C4 94.99(11)
P1 Co1 C3 C4 -91.13(10)
P2 Co1 C3 C4 25.33(13)
P3 Co1 C3 C4 174.60(8)
C2 C3 C4 N1 179.39(15)
Co1 C3 C4 N1 124.13(15)
C2 C3 C4 Co1 55.26(14)
C5 N1 C4 C3 103.39(18)
C5 N1 C4 Co1 -172.35(12)
C2 Co1 C4 C3 -32.96(11)
C1 Co1 C4 C3 -73.94(11)
P1 Co1 C4 C3 94.58(10)
P2 Co1 C4 C3 -161.74(10)
P3 Co1 C4 C3 -14.7(2)
C2 Co1 C4 N1 -142.55(17)
C3 Co1 C4 N1 -109.60(19)
C1 Co1 C4 N1 176.47(17)
P1 Co1 C4 N1 -15.02(16)
P2 Co1 C4 N1 88.67(15)
P3 Co1 C4 N1 -124.27(16)
C4 N1 C5 C7 -57.51(19)
C4 N1 C5 C6 64.7(2)
C4 N1 C5 C8 -177.85(14)
O3 S1 C9 F3 -53.59(18)
O2 S1 C9 F3 -175.70(16)
O1 S1 C9 F3 64.93(18)
O3 S1 C9 F1 -173.33(16)
O2 S1 C9 F1 64.56(18)
O1 S1 C9 F1 -54.81(18)
O3 S1 C9 F2 66.63(17)
O2 S1 C9 F2 -55.48(18)
O1 S1 C9 F2 -174.85(16)
O6 S2 C10 F6 178.80(15)
O5 S2 C10 F6 57.69(17)
O4 S2 C10 F6 -62.33(17)
O6 S2 C10 F4 58.62(18)
O5 S2 C10 F4 -62.48(17)
O4 S2 C10 F4 177.50(16)
O6 S2 C10 F5 -61.27(16)
O5 S2 C10 F5 177.63(14)
O4 S2 C10 F5 57.61(17)
